data_9017656
loop_
_publ_author_name
'Galuskin, E. V.'
'Galuskina, I. O.'
'Kusz, J.'
'Armbruster, T.'
'Marzec, K. M.'
'Dzierzanowski, P.'
'Murashko, M.'

_publ_section_title
;
 Vapnikite Ca3UO6 - a new double-perovskite mineral from pyrometamorphic larnite
 rocks of the Jabel Harum, Palestinian Autonomy, Israel
;
_journal_name_full 'Mineralogical Magazine'
_journal_page_first 571
_journal_page_last 581
_journal_volume 78
_journal_year 2014
_chemical_compound_source 'Hatrurim Formation, Israel'
_chemical_formula_sum 'Ca0.761 O1.5 U0.239'
_chemical_name_mineral Vapnikite
_space_group_IT_number 14
_space_group_name_Hall '-P 2yn'
_space_group_name_H-M_alt 'P 1 21/n 1'
_symmetry_space_group_name_H-M 'P 1 21/n 1'
_cell_angle_alpha 90
_cell_angle_beta 90.4
_cell_angle_gamma 90
_cell_formula_units_Z 8
_cell_length_a 5.739
_cell_length_b 5.951
_cell_length_c 8.312
_cell_volume 283.871
_database_code_amcsd 0020159
_exptl_crystal_density_diffrn 5.213
_cod_data_source_file inputs/fixed/downloads/18/18563.cif
_cod_data_source_block 18563
_cod_original_formula_sum 'Ca.761 U.239 O1.5'
_cod_database_code 9017656

loop_
_space_group_symop_operation_xyz
x,y,z
1/2+x,1/2-y,1/2+z
1/2-x,1/2+y,1/2-z
-x,-y,-z

loop_
_atom_site_aniso_label
_atom_site_aniso_U_11
_atom_site_aniso_U_22
_atom_site_aniso_U_33
_atom_site_aniso_U_12
_atom_site_aniso_U_13
_atom_site_aniso_U_23
Ca1 0.01440 0.00850 0.01920 0.00410 0.00230 -0.00200
U1* 0.01440 0.00850 0.01920 0.00410 0.00230 -0.00200
Ca2 0.00760 0.00590 0.00520 -0.00120 -0.00050 0.00070
U2 0.00760 0.00590 0.00520 -0.00120 -0.00050 0.00070
U3 0.00480 0.00300 0.00390 -0.00027 0.00090 -0.00009
Ca3 0.00480 0.00300 0.00390 -0.00027 0.00090 -0.00009
O1 0.02100 0.02500 0.03100 0.00600 -0.00720 -0.01300
O2 0.02500 0.02500 0.03400 -0.01100 0.01400 -0.01400
O3 0.01800 0.00600 0.01400 0.00360 0.00160 0.00140
O3A 0.01800 0.00600 0.01400 0.00360 0.00160 0.00140

loop_
_atom_site_label
_atom_site_fract_x
_atom_site_fract_y
_atom_site_fract_z
_atom_site_occupancy
_atom_site_U_iso_or_equiv
Ca1 0.51380 0.55070 0.24090 0.97800 0.01400
U1* 0.49500 0.56900 0.29400 0.02200 0.01400
Ca2 0.50000 0.00000 0.00000 0.92000 0.00620
U2 0.50000 0.00000 0.00000 0.08000 0.00620
U3 0.00000 0.50000 0.00000 0.83200 0.00390
Ca3 0.00000 0.50000 0.00000 0.16800 0.00390
O1 0.17760 0.21170 0.92110 1.00000 0.02580
O2 0.29580 0.68000 0.94280 1.00000 0.02790
O3 0.37290 0.92880 0.26580 0.93000 0.01290
O3A 0.53000 0.00500 0.27300 0.07000 0.01290

loop_
_cod_changelog_entry_id
_cod_changelog_entry_author
_cod_changelog_entry_date
_cod_changelog_entry_text
1
;cod-tools version 3.10.1
Id: cif_fix_AMCSD_aniso_labels 10200 2024-08-01 14:09:44Z saulius
;
2024-08-02T12:21:57+03:00
;Changed the following '_atom_site_aniso_label' values:
'U1'' -> 'U1*'
;

loop_
_cod_related_entry_id
_cod_related_entry_database
_cod_related_entry_code
1 AMCSD 0020159
